data_7201471
loop_
_publ_author_name
'Ma, Lu-Fang'
'Wang, Li-Ya'
'Du, Miao'

_publ_section_title
;
 A novel 3D Mn(II) coordination polymer involving
 4,4&#x2032;-dipyridylsulfide and 4,4&#x2032;-dipyridyltrisulfide
 obtained by in situ ligand formation from
 4,4&#x2032;-dipyridyldisulfide
;
_journal_issue 12
_journal_name_full CrystEngComm
_journal_page_first 2593
_journal_paper_doi 10.1039/b914827m
_journal_volume 11
_journal_year 2009
_chemical_formula_sum 'C48 H36 Mn2 N6 O8 S5'
_chemical_formula_weight 1095.01
_chemical_name_systematic
;
?
;
_space_group_IT_number 15
_symmetry_cell_setting monoclinic
_symmetry_space_group_name_Hall '-C 2yc'
_symmetry_space_group_name_H-M 'C 1 2/c 1'
_atom_sites_solution_hydrogens geom
_atom_sites_solution_primary direct
_atom_sites_solution_secondary difmap
_audit_creation_method SHELXL-97
_cell_angle_alpha 90.00
_cell_angle_beta 107.445(2)
_cell_angle_gamma 90.00
_cell_formula_units_Z 4
_cell_length_a 15.442(3)
_cell_length_b 13.224(3)
_cell_length_c 23.711(5)
_cell_measurement_reflns_used 7697
_cell_measurement_temperature 294(2)
_cell_measurement_theta_max 28.19
_cell_measurement_theta_min 2.42
_cell_volume 4619.2(17)
_computing_cell_refinement 'Bruker SMART'
_computing_data_collection 'Bruker SMART'
_computing_data_reduction 'Bruker SAINT'
_computing_molecular_graphics 'Bruker SHELXTL'
_computing_publication_material 'Bruker SHELXTL'
_computing_structure_refinement 'SHELXL-97 (Sheldrick, 1997)'
_computing_structure_solution 'SHELXS-97 (Sheldrick, 1990)'
_diffrn_ambient_temperature 294(2)
_diffrn_measured_fraction_theta_full 0.999
_diffrn_measured_fraction_theta_max 0.999
_diffrn_measurement_device_type 'CCD area detector'
_diffrn_measurement_method 'phi and omega scans'
_diffrn_radiation_monochromator graphite
_diffrn_radiation_source 'fine-focus sealed tube'
_diffrn_radiation_type MoK\a
_diffrn_radiation_wavelength 0.71073
_diffrn_reflns_av_R_equivalents 0.0214
_diffrn_reflns_av_sigmaI/netI 0.0184
_diffrn_reflns_limit_h_max 18
_diffrn_reflns_limit_h_min -18
_diffrn_reflns_limit_k_max 16
_diffrn_reflns_limit_k_min -16
_diffrn_reflns_limit_l_max 28
_diffrn_reflns_limit_l_min -28
_diffrn_reflns_number 17263
_diffrn_reflns_theta_full 25.50
_diffrn_reflns_theta_max 25.50
_diffrn_reflns_theta_min 2.42
_exptl_absorpt_coefficient_mu 0.836
_exptl_absorpt_correction_T_max 0.7997
_exptl_absorpt_correction_T_min 0.6863
_exptl_absorpt_correction_type multi-scan
_exptl_absorpt_process_details sadabs
_exptl_crystal_colour yellow
_exptl_crystal_density_diffrn 1.575
_exptl_crystal_density_method 'not measured'
_exptl_crystal_description block
_exptl_crystal_F_000 2240
_exptl_crystal_size_max 0.49
_exptl_crystal_size_mid 0.39
_exptl_crystal_size_min 0.28
_refine_diff_density_max 0.866
_refine_diff_density_min -1.480
_refine_diff_density_rms 0.084
_refine_ls_extinction_method none
_refine_ls_goodness_of_fit_ref 1.055
_refine_ls_hydrogen_treatment constr
_refine_ls_matrix_type full
_refine_ls_number_parameters 318
_refine_ls_number_reflns 4310
_refine_ls_number_restraints 0
_refine_ls_restrained_S_all 1.055
_refine_ls_R_factor_all 0.0606
_refine_ls_R_factor_gt 0.0540
_refine_ls_shift/su_max 0.000
_refine_ls_shift/su_mean 0.000
_refine_ls_structure_factor_coef Fsqd
_refine_ls_weighting_details 'calc w=1/[\s^2^(Fo^2^)+(0.0784P)^2^+16.6685P] where P=(Fo^2^+2Fc^2^)/3'
_refine_ls_weighting_scheme calc
_refine_ls_wR_factor_gt 0.1490
_refine_ls_wR_factor_ref 0.1550
_reflns_number_gt 3771
_reflns_number_total 4310
_reflns_threshold_expression >2sigma(I)
_cod_data_source_file b914827m.txt
_cod_data_source_block b
_cod_depositor_comments
;
The following automatic conversions were performed:
'_symmetry_cell_setting' value 'Monoclinic' changed to 'monoclinic'
according to '/home/saulius/struct/CIF-dictionaries/cif_core.dic'
dictionary named 'cif_core.dic' version 2.4.1 from 2010-06-29.

Automatic conversion script
Id: cif_fix_enum 1527 2010-12-29 10:47:43Z saulius 
;
_cod_original_cell_volume 4619.2(16)
_cod_original_sg_symbol_H-M C2/c
_cod_database_code 7201471

loop_
_symmetry_equiv_pos_as_xyz
'x, y, z'
'-x, y, -z+1/2'
'x+1/2, y+1/2, z'
'-x+1/2, y+1/2, -z+1/2'
'-x, -y, -z'
'x, -y, z-1/2'
'-x+1/2, -y+1/2, -z'
'x+1/2, -y+1/2, z-1/2'

loop_
_atom_site_label
_atom_site_type_symbol
_atom_site_fract_x
_atom_site_fract_y
_atom_site_fract_z
_atom_site_U_iso_or_equiv
_atom_site_adp_type
_atom_site_occupancy
_atom_site_symmetry_multiplicity
_atom_site_calc_flag
_atom_site_refinement_flags
_atom_site_disorder_assembly
_atom_site_disorder_group
Mn1 Mn 0.36251(3) -0.00712(3) 0.47432(2) 0.02952(18) Uani 1 1 d . . .
S1 S 0.35675(12) 0.25737(9) 0.72049(5) 0.0786(5) Uani 1 1 d . . .
O1 O 0.38736(15) 0.13660(17) 0.43919(11) 0.0375(5) Uani 1 1 d . . .
O2 O 0.53364(17) 0.10428(18) 0.47637(12) 0.0453(6) Uani 1 1 d . . .
O3 O 0.75700(16) 0.3856(2) 0.48329(14) 0.0530(7) Uani 1 1 d . . .
O4 O 0.70727(18) 0.5302(2) 0.44198(14) 0.0541(7) Uani 1 1 d . . .
N1 N 0.37296(19) 0.0780(2) 0.56022(13) 0.0367(6) Uani 1 1 d . . .
N2 N 0.3711(2) 0.0834(2) 0.88909(13) 0.0399(7) Uani 1 1 d . . .
C1 C 0.4905(2) 0.2730(2) 0.44690(14) 0.0287(6) Uani 1 1 d . . .
C2 C 0.5796(2) 0.3066(2) 0.45822(14) 0.0307(7) Uani 1 1 d . . .
H2 H 0.6277 0.2616 0.4716 0.037 Uiso 1 1 calc R . .
C3 C 0.5964(2) 0.4084(2) 0.44938(15) 0.0334(7) Uani 1 1 d . . .
C4 C 0.5242(2) 0.4759(3) 0.43069(17) 0.0393(8) Uani 1 1 d . . .
H4 H 0.5359 0.5436 0.4252 0.047 Uiso 1 1 calc R . .
C5 C 0.4346(2) 0.4440(3) 0.42003(16) 0.0371(7) Uani 1 1 d . . .
C6 C 0.4190(2) 0.3420(2) 0.42810(15) 0.0338(7) Uani 1 1 d . . .
H6 H 0.3597 0.3193 0.4208 0.041 Uiso 1 1 calc R . .
C7 C 0.4692(2) 0.1636(2) 0.45465(13) 0.0282(6) Uani 1 1 d . . .
C8 C 0.6924(2) 0.4444(3) 0.45896(16) 0.0375(8) Uani 1 1 d . . .
C9 C 0.3563(3) 0.5169(3) 0.3986(2) 0.0520(10) Uani 1 1 d . . .
H9A H 0.3736 0.5819 0.4164 0.078 Uiso 1 1 calc R . .
H9B H 0.3050 0.4921 0.4094 0.078 Uiso 1 1 calc R . .
H9C H 0.3404 0.5231 0.3564 0.078 Uiso 1 1 calc R . .
C10 C 0.3412(2) 0.1734(3) 0.55782(16) 0.0427(8) Uani 1 1 d . . .
H10 H 0.3221 0.2050 0.5211 0.051 Uiso 1 1 calc R . .
C11 C 0.3354(3) 0.2271(3) 0.60621(17) 0.0437(8) Uani 1 1 d . . .
H11 H 0.3130 0.2929 0.6022 0.052 Uiso 1 1 calc R . .
C12 C 0.3638(3) 0.1806(3) 0.66145(16) 0.0433(8) Uani 1 1 d . . .
C13 C 0.3991(3) 0.0830(3) 0.66496(17) 0.0452(9) Uani 1 1 d . . .
H13 H 0.4208 0.0503 0.7012 0.054 Uiso 1 1 calc R . .
C14 C 0.4010(2) 0.0361(3) 0.61363(16) 0.0402(8) Uani 1 1 d . . .
H14 H 0.4234 -0.0296 0.6164 0.048 Uiso 1 1 calc R . .
C15 C 0.3386(3) 0.0376(3) 0.83662(17) 0.0465(9) Uani 1 1 d . . .
H15 H 0.3178 -0.0285 0.8361 0.056 Uiso 1 1 calc R . .
C16 C 0.3338(3) 0.0824(3) 0.78320(18) 0.0519(10) Uani 1 1 d . . .
H16 H 0.3087 0.0480 0.7478 0.062 Uiso 1 1 calc R . .
C17 C 0.3675(3) 0.1803(3) 0.78345(17) 0.0481(9) Uani 1 1 d . . .
C18 C 0.4036(3) 0.2266(3) 0.83728(18) 0.0483(9) Uani 1 1 d . . .
H18 H 0.4279 0.2913 0.8392 0.058 Uiso 1 1 calc R . .
C19 C 0.4036(3) 0.1777(3) 0.88801(17) 0.0444(8) Uani 1 1 d . . .
H19 H 0.4274 0.2113 0.9238 0.053 Uiso 1 1 calc R . .
S3 S 0.4951(2) 0.4890(2) 0.70982(15) 0.0764(8) Uani 0.50 1 d P . .
S2 S 0.38984(16) 0.51823(13) 0.72677(12) 0.1326(10) Uani 1 1 d . . .
N3 N 0.3567(5) 0.8602(4) 0.7235(3) 0.109(2) Uani 1 1 d . . .
C20 C 0.3312(4) 0.8047(5) 0.6752(3) 0.0855(17) Uani 1 1 d . . .
H20 H 0.3048 0.8377 0.6396 0.103 Uiso 1 1 calc R . .
C21 C 0.3406(3) 0.7026(4) 0.6739(2) 0.0677(13) Uani 1 1 d . . .
H21 H 0.3212 0.6675 0.6383 0.081 Uiso 1 1 calc R . .
C22 C 0.3798(4) 0.6521(4) 0.7264(2) 0.0704(13) Uani 1 1 d . . .
C23 C 0.4070(4) 0.7071(4) 0.7781(3) 0.0831(16) Uani 1 1 d . . .
H23 H 0.4314 0.6756 0.8145 0.100 Uiso 1 1 calc R . .
C24 C 0.3966(6) 0.8104(5) 0.7740(3) 0.104(2) Uani 1 1 d . . .
H24 H 0.4186 0.8482 0.8084 0.125 Uiso 1 1 calc R . .

loop_
_atom_site_aniso_label
_atom_site_aniso_U_11
_atom_site_aniso_U_22
_atom_site_aniso_U_33
_atom_site_aniso_U_23
_atom_site_aniso_U_13
_atom_site_aniso_U_12
Mn1 0.0241(3) 0.0240(3) 0.0396(3) 0.00346(19) 0.0083(2) -0.00653(18)
S1 0.1568(15) 0.0349(6) 0.0568(7) -0.0019(5) 0.0511(8) -0.0033(7)
O1 0.0287(12) 0.0290(12) 0.0539(14) 0.0062(10) 0.0111(10) -0.0106(9)
O2 0.0379(13) 0.0298(13) 0.0630(16) 0.0111(11) 0.0069(12) 0.0027(10)
O3 0.0240(12) 0.0399(14) 0.093(2) 0.0144(14) 0.0150(13) -0.0059(11)
O4 0.0346(14) 0.0413(15) 0.082(2) 0.0201(14) 0.0106(13) -0.0151(11)
N1 0.0318(14) 0.0374(16) 0.0409(16) 0.0035(12) 0.0107(12) 0.0013(12)
N2 0.0413(17) 0.0346(15) 0.0449(17) -0.0032(12) 0.0144(13) 0.0053(12)
C1 0.0254(15) 0.0256(15) 0.0356(16) 0.0024(12) 0.0102(12) -0.0048(12)
C2 0.0241(15) 0.0277(15) 0.0402(17) 0.0037(13) 0.0093(13) -0.0033(12)
C3 0.0265(16) 0.0293(16) 0.0445(18) 0.0034(13) 0.0107(14) -0.0073(13)
C4 0.0373(19) 0.0258(16) 0.055(2) 0.0046(15) 0.0138(16) -0.0077(14)
C5 0.0306(17) 0.0291(17) 0.051(2) 0.0047(14) 0.0113(15) -0.0002(13)
C6 0.0212(14) 0.0319(17) 0.0472(19) 0.0053(14) 0.0084(13) -0.0057(12)
C7 0.0309(16) 0.0241(15) 0.0305(15) 0.0024(12) 0.0104(12) -0.0053(12)
C8 0.0318(17) 0.0336(18) 0.049(2) -0.0003(15) 0.0142(15) -0.0117(14)
C9 0.037(2) 0.037(2) 0.079(3) 0.0110(19) 0.0135(19) 0.0039(16)
C10 0.0414(19) 0.042(2) 0.0435(19) 0.0084(16) 0.0108(16) 0.0071(16)
C11 0.045(2) 0.0371(19) 0.052(2) 0.0036(16) 0.0193(17) 0.0052(16)
C12 0.050(2) 0.0384(19) 0.044(2) -0.0006(15) 0.0181(17) -0.0086(16)
C13 0.053(2) 0.043(2) 0.0401(19) 0.0063(16) 0.0135(17) -0.0024(17)
C14 0.0429(19) 0.0328(18) 0.047(2) 0.0073(15) 0.0158(16) 0.0030(15)
C15 0.056(2) 0.0346(19) 0.052(2) -0.0043(16) 0.0204(18) -0.0070(17)
C16 0.070(3) 0.042(2) 0.046(2) -0.0084(17) 0.022(2) -0.0085(19)
C17 0.066(3) 0.037(2) 0.046(2) -0.0019(16) 0.0258(19) 0.0011(18)
C18 0.058(2) 0.0349(19) 0.055(2) -0.0033(17) 0.0209(19) -0.0023(17)
C19 0.050(2) 0.0360(19) 0.046(2) -0.0059(16) 0.0117(17) 0.0023(16)
S3 0.0842(19) 0.0521(14) 0.096(2) -0.0097(13) 0.0310(16) 0.0010(12)
S2 0.1109(14) 0.0491(8) 0.197(2) -0.0167(11) -0.0148(14) 0.0117(9)
N3 0.161(6) 0.053(3) 0.108(4) -0.003(3) 0.032(4) 0.010(3)
C20 0.085(4) 0.067(4) 0.102(4) 0.016(3) 0.025(3) 0.000(3)
C21 0.059(3) 0.066(3) 0.076(3) -0.009(3) 0.018(2) -0.002(2)
C22 0.071(3) 0.048(3) 0.091(4) -0.003(2) 0.021(3) 0.004(2)
C23 0.110(5) 0.070(3) 0.070(3) -0.003(3) 0.028(3) 0.014(3)
C24 0.146(6) 0.066(4) 0.097(5) -0.018(3) 0.031(4) 0.019(4)

loop_
_atom_type_symbol
_atom_type_description
_atom_type_scat_dispersion_real
_atom_type_scat_dispersion_imag
_atom_type_scat_source
C C 0.0033 0.0016 'International Tables Vol C Tables 4.2.6.8 and 6.1.1.4'
H H 0.0000 0.0000 'International Tables Vol C Tables 4.2.6.8 and 6.1.1.4'
N N 0.0061 0.0033 'International Tables Vol C Tables 4.2.6.8 and 6.1.1.4'
O O 0.0106 0.0060 'International Tables Vol C Tables 4.2.6.8 and 6.1.1.4'
S S 0.1246 0.1234 'International Tables Vol C Tables 4.2.6.8 and 6.1.1.4'
Mn Mn 0.3368 0.7283 'International Tables Vol C Tables 4.2.6.8 and 6.1.1.4'

loop_
_geom_angle_atom_site_label_1
_geom_angle_atom_site_label_2
_geom_angle_atom_site_label_3
_geom_angle
_geom_angle_site_symmetry_1
_geom_angle_site_symmetry_3
_geom_angle_publ_flag
O2 Mn1 O1 123.82(9) 5_656 . ?
O2 Mn1 O3 90.90(10) 5_656 3_445 ?
O1 Mn1 O3 145.28(9) . 3_445 ?
O2 Mn1 N1 88.12(11) 5_656 . ?
O1 Mn1 N1 86.40(10) . . ?
O3 Mn1 N1 94.98(11) 3_445 . ?
O2 Mn1 N2 89.15(11) 5_656 6 ?
O1 Mn1 N2 89.05(10) . 6 ?
O3 Mn1 N2 92.36(11) 3_445 6 ?
N1 Mn1 N2 172.21(10) . 6 ?
O2 Mn1 O4 147.41(10) 5_656 3_445 ?
O1 Mn1 O4 88.33(9) . 3_445 ?
O3 Mn1 O4 57.08(9) 3_445 3_445 ?
N1 Mn1 O4 88.85(11) . 3_445 ?
N2 Mn1 O4 97.35(11) 6 3_445 ?
O2 Mn1 C8 119.40(10) 5_656 3_445 ?
O1 Mn1 C8 116.68(10) . 3_445 ?
O3 Mn1 C8 28.66(10) 3_445 3_445 ?
N1 Mn1 C8 92.53(11) . 3_445 ?
N2 Mn1 C8 95.16(11) 6 3_445 ?
O4 Mn1 C8 28.42(10) 3_445 3_445 ?
C12 S1 C17 109.00(19) . . ?
C7 O1 Mn1 114.7(2) . . ?
C7 O2 Mn1 171.0(2) . 5_656 ?
C8 O3 Mn1 93.7(2) . 3 ?
C8 O4 Mn1 88.4(2) . 3 ?
C14 N1 C10 116.1(3) . . ?
C14 N1 Mn1 123.9(2) . . ?
C10 N1 Mn1 119.6(2) . . ?
C15 N2 C19 116.0(3) . . ?
C15 N2 Mn1 120.9(2) . 6_556 ?
C19 N2 Mn1 122.9(2) . 6_556 ?
C2 C1 C6 119.5(3) . . ?
C2 C1 C7 121.4(3) . . ?
C6 C1 C7 119.1(3) . . ?
C1 C2 C3 119.7(3) . . ?
C1 C2 H2 120.2 . . ?
C3 C2 H2 120.2 . . ?
C4 C3 C2 119.8(3) . . ?
C4 C3 C8 120.2(3) . . ?
C2 C3 C8 120.0(3) . . ?
C3 C4 C5 121.4(3) . . ?
C3 C4 H4 119.3 . . ?
C5 C4 H4 119.3 . . ?
C6 C5 C4 118.0(3) . . ?
C6 C5 C9 120.7(3) . . ?
C4 C5 C9 121.3(3) . . ?
C5 C6 C1 121.6(3) . . ?
C5 C6 H6 119.2 . . ?
C1 C6 H6 119.2 . . ?
O2 C7 O1 123.3(3) . . ?
O2 C7 C1 118.5(3) . . ?
O1 C7 C1 118.2(3) . . ?
O4 C8 O3 120.8(3) . . ?
O4 C8 C3 120.4(3) . . ?
O3 C8 C3 118.8(3) . . ?
O4 C8 Mn1 63.21(18) . 3 ?
O3 C8 Mn1 57.63(17) . 3 ?
C3 C8 Mn1 175.7(3) . 3 ?
C5 C9 H9A 109.5 . . ?
C5 C9 H9B 109.5 . . ?
H9A C9 H9B 109.5 . . ?
C5 C9 H9C 109.5 . . ?
H9A C9 H9C 109.5 . . ?
H9B C9 H9C 109.5 . . ?
N1 C10 C11 124.2(3) . . ?
N1 C10 H10 117.9 . . ?
C11 C10 H10 117.9 . . ?
C10 C11 C12 118.4(3) . . ?
C10 C11 H11 120.8 . . ?
C12 C11 H11 120.8 . . ?
C13 C12 C11 118.2(3) . . ?
C13 C12 S1 127.1(3) . . ?
C11 C12 S1 114.6(3) . . ?
C14 C13 C12 118.5(3) . . ?
C14 C13 H13 120.8 . . ?
C12 C13 H13 120.8 . . ?
N1 C14 C13 124.6(3) . . ?
N1 C14 H14 117.7 . . ?
C13 C14 H14 117.7 . . ?
N2 C15 C16 124.1(4) . . ?
N2 C15 H15 117.9 . . ?
C16 C15 H15 117.9 . . ?
C15 C16 C17 118.5(4) . . ?
C15 C16 H16 120.8 . . ?
C17 C16 H16 120.8 . . ?
C18 C17 C16 117.7(4) . . ?
C18 C17 S1 115.8(3) . . ?
C16 C17 S1 126.1(3) . . ?
C19 C18 C17 120.0(4) . . ?
C19 C18 H18 120.0 . . ?
C17 C18 H18 120.0 . . ?
N2 C19 C18 123.6(4) . . ?
N2 C19 H19 118.2 . . ?
C18 C19 H19 118.2 . . ?
S2 S3 S3 65.24(19) . 2_656 ?
S2 S3 S2 116.33(18) . 2_656 ?
S3 S3 S2 56.49(19) 2_656 2_656 ?
C22 S2 S3 107.0(2) . . ?
C22 S2 S3 104.7(2) . 2_656 ?
S3 S2 S3 58.27(19) . 2_656 ?
C20 N3 C24 116.1(6) . . ?
N3 C20 C21 124.6(6) . . ?
N3 C20 H20 117.7 . . ?
C21 C20 H20 117.7 . . ?
C20 C21 C22 118.6(5) . . ?
C20 C21 H21 120.7 . . ?
C22 C21 H21 120.7 . . ?
C23 C22 C21 118.7(5) . . ?
C23 C22 S2 121.3(4) . . ?
C21 C22 S2 120.0(4) . . ?
C24 C23 C22 117.6(6) . . ?
C24 C23 H23 121.2 . . ?
C22 C23 H23 121.2 . . ?
N3 C24 C23 124.3(6) . . ?
N3 C24 H24 117.9 . . ?
C23 C24 H24 117.9 . . ?

loop_
_geom_bond_atom_site_label_1
_geom_bond_atom_site_label_2
_geom_bond_distance
_geom_bond_site_symmetry_2
_geom_bond_publ_flag
Mn1 O2 2.113(2) 5_656 ?
Mn1 O1 2.155(2) . ?
Mn1 O3 2.218(2) 3_445 ?
Mn1 N1 2.290(3) . ?
Mn1 N2 2.298(3) 6 ?
Mn1 O4 2.340(3) 3_445 ?
Mn1 C8 2.621(3) 3_445 ?
S1 C12 1.759(4) . ?
S1 C17 1.774(4) . ?
O1 C7 1.258(4) . ?
O2 C7 1.250(4) . ?
O2 Mn1 2.113(2) 5_656 ?
O3 C8 1.260(4) . ?
O3 Mn1 2.218(2) 3 ?
O4 C8 1.248(4) . ?
O4 Mn1 2.340(3) 3 ?
N1 C14 1.330(4) . ?
N1 C10 1.349(5) . ?
N2 C15 1.339(5) . ?
N2 C19 1.347(5) . ?
N2 Mn1 2.298(3) 6_556 ?
C1 C2 1.394(4) . ?
C1 C6 1.398(4) . ?
C1 C7 1.507(4) . ?
C2 C3 1.398(4) . ?
C2 H2 0.9300 . ?
C3 C4 1.393(5) . ?
C3 C8 1.508(4) . ?
C4 C5 1.395(5) . ?
C4 H4 0.9300 . ?
C5 C6 1.394(5) . ?
C5 C9 1.510(5) . ?
C6 H6 0.9300 . ?
C8 Mn1 2.620(3) 3 ?
C9 H9A 0.9600 . ?
C9 H9B 0.9600 . ?
C9 H9C 0.9600 . ?
C10 C11 1.375(5) . ?
C10 H10 0.9300 . ?
C11 C12 1.394(5) . ?
C11 H11 0.9300 . ?
C12 C13 1.394(6) . ?
C13 C14 1.374(5) . ?
C13 H13 0.9300 . ?
C14 H14 0.9300 . ?
C15 C16 1.380(6) . ?
C15 H15 0.9300 . ?
C16 C17 1.395(6) . ?
C16 H16 0.9300 . ?
C17 C18 1.374(6) . ?
C18 C19 1.365(6) . ?
C18 H18 0.9300 . ?
C19 H19 0.9300 . ?
S3 S2 1.829(4) . ?
S3 S3 1.865(7) 2_656 ?
S3 S2 1.992(4) 2_656 ?
S2 C22 1.777(5) . ?
S2 S3 1.991(4) 2_656 ?
N3 C20 1.316(8) . ?
N3 C24 1.343(8) . ?
C20 C21 1.359(8) . ?
C20 H20 0.9300 . ?
C21 C22 1.384(7) . ?
C21 H21 0.9300 . ?
C22 C23 1.379(7) . ?
C23 C24 1.374(9) . ?
C23 H23 0.9300 . ?
C24 H24 0.9300 . ?

loop_
_geom_torsion_atom_site_label_1
_geom_torsion_atom_site_label_2
_geom_torsion_atom_site_label_3
_geom_torsion_atom_site_label_4
_geom_torsion
_geom_torsion_site_symmetry_1
_geom_torsion_site_symmetry_2
_geom_torsion_site_symmetry_3
_geom_torsion_site_symmetry_4
_geom_torsion_publ_flag
O2 Mn1 O1 C7 -6.1(3) 5_656 . . . ?
O3 Mn1 O1 C7 172.8(2) 3_445 . . . ?
N1 Mn1 O1 C7 79.2(2) . . . . ?
N2 Mn1 O1 C7 -94.4(2) 6 . . . ?
O4 Mn1 O1 C7 168.2(2) 3_445 . . . ?
C8 Mn1 O1 C7 170.3(2) 3_445 . . . ?
O2 Mn1 N1 C14 -27.1(3) 5_656 . . . ?
O1 Mn1 N1 C14 -151.2(3) . . . . ?
O3 Mn1 N1 C14 63.6(3) 3_445 . . . ?
N2 Mn1 N1 C14 -96.8(8) 6 . . . ?
O4 Mn1 N1 C14 120.4(3) 3_445 . . . ?
C8 Mn1 N1 C14 92.2(3) 3_445 . . . ?
O2 Mn1 N1 C10 159.6(3) 5_656 . . . ?
O1 Mn1 N1 C10 35.5(3) . . . . ?
O3 Mn1 N1 C10 -109.7(3) 3_445 . . . ?
N2 Mn1 N1 C10 90.0(8) 6 . . . ?
O4 Mn1 N1 C10 -52.9(3) 3_445 . . . ?
C8 Mn1 N1 C10 -81.0(3) 3_445 . . . ?
C6 C1 C2 C3 -1.4(5) . . . . ?
C7 C1 C2 C3 178.7(3) . . . . ?
C1 C2 C3 C4 1.5(5) . . . . ?
C1 C2 C3 C8 -177.3(3) . . . . ?
C2 C3 C4 C5 -0.5(6) . . . . ?
C8 C3 C4 C5 178.3(3) . . . . ?
C3 C4 C5 C6 -0.6(6) . . . . ?
C3 C4 C5 C9 -178.8(4) . . . . ?
C4 C5 C6 C1 0.7(5) . . . . ?
C9 C5 C6 C1 178.9(4) . . . . ?
C2 C1 C6 C5 0.3(5) . . . . ?
C7 C1 C6 C5 -179.8(3) . . . . ?
Mn1 O2 C7 O1 -79.9(15) 5_656 . . . ?
Mn1 O2 C7 C1 99.7(14) 5_656 . . . ?
Mn1 O1 C7 O2 16.3(4) . . . . ?
Mn1 O1 C7 C1 -163.3(2) . . . . ?
C2 C1 C7 O2 6.0(5) . . . . ?
C6 C1 C7 O2 -173.8(3) . . . . ?
C2 C1 C7 O1 -174.4(3) . . . . ?
C6 C1 C7 O1 5.8(4) . . . . ?
Mn1 O4 C8 O3 1.3(4) 3 . . . ?
Mn1 O4 C8 C3 -177.2(3) 3 . . . ?
Mn1 O3 C8 O4 -1.4(4) 3 . . . ?
Mn1 O3 C8 C3 177.2(3) 3 . . . ?
C4 C3 C8 O4 -10.8(5) . . . . ?
C2 C3 C8 O4 168.0(3) . . . . ?
C4 C3 C8 O3 170.6(4) . . . . ?
C2 C3 C8 O3 -10.6(5) . . . . ?
C4 C3 C8 Mn1 -156(3) . . . 3 ?
C2 C3 C8 Mn1 23(4) . . . 3 ?
C14 N1 C10 C11 -1.0(5) . . . . ?
Mn1 N1 C10 C11 172.8(3) . . . . ?
N1 C10 C11 C12 -0.1(6) . . . . ?
C10 C11 C12 C13 1.8(6) . . . . ?
C10 C11 C12 S1 178.1(3) . . . . ?
C17 S1 C12 C13 -18.5(4) . . . . ?
C17 S1 C12 C11 165.7(3) . . . . ?
C11 C12 C13 C14 -2.4(6) . . . . ?
S1 C12 C13 C14 -178.1(3) . . . . ?
C10 N1 C14 C13 0.3(5) . . . . ?
Mn1 N1 C14 C13 -173.2(3) . . . . ?
C12 C13 C14 N1 1.4(6) . . . . ?
C19 N2 C15 C16 -2.5(6) . . . . ?
Mn1 N2 C15 C16 173.8(3) 6_556 . . . ?
N2 C15 C16 C17 2.1(7) . . . . ?
C15 C16 C17 C18 0.0(6) . . . . ?
C15 C16 C17 S1 -172.3(3) . . . . ?
C12 S1 C17 C18 151.8(3) . . . . ?
C12 S1 C17 C16 -35.8(5) . . . . ?
C16 C17 C18 C19 -1.5(6) . . . . ?
S1 C17 C18 C19 171.5(3) . . . . ?
C15 N2 C19 C18 0.8(6) . . . . ?
Mn1 N2 C19 C18 -175.4(3) 6_556 . . . ?
C17 C18 C19 N2 1.2(6) . . . . ?
S3 S3 S2 C22 97.1(2) 2_656 . . . ?
S2 S3 S2 C22 72.1(3) 2_656 . . . ?
S2 S3 S2 S3 -24.9(2) 2_656 . . 2_656 ?
C24 N3 C20 C21 1.7(11) . . . . ?
N3 C20 C21 C22 -0.1(10) . . . . ?
C20 C21 C22 C23 0.5(8) . . . . ?
C20 C21 C22 S2 177.9(5) . . . . ?
S3 S2 C22 C23 -97.1(5) . . . . ?
S3 S2 C22 C23 -36.4(6) 2_656 . . . ?
S3 S2 C22 C21 85.5(5) . . . . ?
S3 S2 C22 C21 146.3(4) 2_656 . . . ?
C21 C22 C23 C24 -2.4(9) . . . . ?
S2 C22 C23 C24 -179.8(6) . . . . ?
C20 N3 C24 C23 -3.9(12) . . . . ?
C22 C23 C24 N3 4.3(12) . . . . ?
